data_2007377
loop_
_publ_author_name
'\"Ulk\"u, Din\,cer'
'Tahir, M. Nawaz'
'Naz\?ir, Hasan'
'Yilmaz, Hamza'

_publ_section_title
;
 [2,3-Bis(salicylideneamino-<i>O</i>,<i>N</i>)pyridinato]nickel(II)
;
_journal_issue 6
_journal_name_full 'Acta Crystallographica Section C'
_journal_page_first 725
_journal_page_last 726
_journal_paper_doi 10.1107/S0108270197019379
_journal_volume 54
_journal_year 1998
_chemical_formula_moiety 'C19 H13 N3 Ni O2'
_chemical_formula_sum 'C19 H13 N3 Ni O2'
_chemical_formula_weight 374.044
_space_group_IT_number 14
_symmetry_cell_setting monoclinic
_symmetry_space_group_name_Hall '-P 2yn'
_symmetry_space_group_name_H-M 'P 1 21/n 1'
_atom_type_scat_source IntTabIV
_cell_angle_alpha 90.00
_cell_angle_beta 105.566(4)
_cell_angle_gamma 90.00
_cell_formula_units_Z 4
_cell_length_a 10.9539(12)
_cell_length_b 8.1317(11)
_cell_length_c 17.9391(14)
_cell_measurement_reflns_used 25
_cell_measurement_temperature 295
_cell_measurement_theta_max 20.73
_cell_measurement_theta_min 11.69
_cell_volume 1539.3(3)
_diffrn_measurement_device 'Enraf-Nonius CAD-4'
_diffrn_measurement_method '\w/2\q scans'
_diffrn_radiation_type MoK\a
_diffrn_radiation_wavelength 0.71073
_diffrn_reflns_av_R_equivalents 0.037
_diffrn_reflns_limit_h_max 14
_diffrn_reflns_limit_h_min 0
_diffrn_reflns_limit_k_max 10
_diffrn_reflns_limit_k_min 0
_diffrn_reflns_limit_l_max 22
_diffrn_reflns_limit_l_min -23
_diffrn_reflns_number 3759
_diffrn_reflns_theta_max 27.41
_diffrn_reflns_theta_min 2.74
_diffrn_standards_decay_% 0.16
_diffrn_standards_interval_time 120
_diffrn_standards_number 3
_exptl_absorpt_coefficient_mu 1.281
_exptl_absorpt_correction_T_max 0.878
_exptl_absorpt_correction_T_min 0.646
_exptl_absorpt_correction_type 'empirical via \y scans (Fair, 1990)'
_exptl_crystal_colour red
_exptl_crystal_density_diffrn 1.614
_exptl_crystal_density_meas ?
_exptl_crystal_description needle
_exptl_crystal_size_max 0.40
_exptl_crystal_size_mid 0.10
_exptl_crystal_size_min 0.10
_refine_diff_density_max 0.595
_refine_diff_density_min -0.223
_refine_ls_extinction_method none
_refine_ls_goodness_of_fit_obs 0.88
_refine_ls_hydrogen_treatment 'H atoms riding (see text)'
_refine_ls_number_parameters 226
_refine_ls_number_reflns 2368
_refine_ls_R_factor_obs .052
_refine_ls_shift/esd_max 0.0006
_refine_ls_structure_factor_coef F
_refine_ls_weighting_details 'w = 1/[\s^2^(F) + (0.02F)^2^ + 1.0]'
_refine_ls_weighting_scheme calc
_refine_ls_wR_factor_obs .056
_reflns_number_observed 2368
_reflns_number_total 3613
_reflns_observed_criterion I>\s(I)
_cod_data_source_file sk1106.cif
_cod_data_source_block hasohnani
_cod_depositor_comments
;
The following automatic conversions were performed:

'_exptl_crystal_density_meas' value 'not measured' was changed to '?'
- the value is perceived as not measured.

Automatic conversion script
Id: cif_fix_values 3008 2015-01-20 13:52:24Z robertas 

The following automatic conversions were performed:

'_refine_ls_weighting_scheme' value 'w = 1/[\s^2^(F) + (0.02F)^2^ +
1.0]' was changed to 'calc'. New tag '_refine_ls_weighting_details'
was created. The value of the new tag was set to 'w = 1/[\s^2^(F) +
(0.02F)^2^ + 1.0]'.

Automatic conversion script
Id: cif_fix_values 3143 2015-03-26 13:38:13Z robertas 
;
_cod_original_sg_symbol_H-M 'P 21/n'
_cod_database_code 2007377

loop_
_symmetry_equiv_pos_as_xyz
x,y,z
-x+1/2,y+1/2,-z+1/2
-x,-y,-z
x+1/2,-y+1/2,z+1/2

loop_
_atom_site_aniso_label
_atom_site_aniso_U_11
_atom_site_aniso_U_22
_atom_site_aniso_U_33
_atom_site_aniso_U_12
_atom_site_aniso_U_13
_atom_site_aniso_U_23
_atom_site_aniso_type_symbol
Ni .0448(2) .0402(3) .0238(2) .0040(3) .0029(2) -.0018(3) Ni
O1 .048(2) .056(2) .0280(10) -.005(2) .0050(10) .0000(10) O
O2 .052(2) .059(2) .0290(10) -.003(2) .0030(10) .004(2) O
N1 .050(2) .042(2) .028(2) .009(2) .0060(10) -.003(2) N
N2 .057(2) .074(3) .046(2) .001(3) -.006(2) -.008(2) N
N3 .046(2) .044(2) .028(2) .002(2) .0030(10) -.005(2) N
C1 .048(2) .042(2) .045(2) .002(2) .016(2) -.013(2) C
C2 .054(3) .059(3) .051(3) -.005(3) .012(2) -.007(3) C
C3 .056(3) .064(4) .070(3) -.007(3) .018(2) -.015(3) C
C4 .073(3) .057(3) .071(3) -.006(3) .038(2) -.006(3) C
C5 .075(3) .049(3) .054(2) .003(3) .026(2) -.005(2) C
C6 .060(2) .043(3) .037(2) .007(2) .021(2) -.005(2) C
C7 .065(2) .044(3) .033(2) .012(3) .016(2) .001(2) C
C8 .053(2) .051(3) .024(2) .007(2) .001(2) -.006(2) C
C9 .071(3) .056(3) .032(2) .010(3) .008(2) .005(2) C
C10 .080(3) .072(4) .029(2) .020(3) -.007(2) -.006(3) C
C11 .060(3) .088(4) .044(3) .011(3) -.009(2) -.010(3) C
C12 .044(2) .050(3) .030(2) .010(2) .001(2) -.006(2) C
C13 .044(2) .043(3) .041(2) .000(2) .006(2) -.008(2) C
C14 .054(2) .038(3) .039(2) .005(2) .016(2) -.004(2) C
C15 .068(3) .064(3) .058(3) -.007(3) .027(2) -.007(3) C
C16 .099(4) .063(4) .059(3) -.009(3) .040(2) .007(3) C
C17 .093(3) .064(4) .044(2) .013(3) .026(2) .011(3) C
C18 .070(3) .059(3) .034(2) .011(3) .010(2) .008(2) C
C19 .052(2) .044(3) .031(2) .012(2) .011(2) -.002(2) C

loop_
_atom_site_label
_atom_site_fract_x
_atom_site_fract_y
_atom_site_fract_z
_atom_site_U_iso_or_equiv
_atom_site_thermal_displace_type
_atom_site_calc_flag
_atom_site_calc_attached_atom
_atom_site_type_symbol
Ni .44890(5) .34049(8) .03379(3) .03750(10) Ueq . . Ni
O1 .6043(3) .2438(4) .0725(2) .0450(10) Ueq . . O
O2 .4757(3) .4195(5) .1328(2) .0482(10) Ueq . . O
N1 .4245(4) .2556(5) -.0650(2) .0409(12) Ueq . . N
N2 .1228(4) .4722(6) -.1204(3) .0628(14) Ueq . . N
N3 .2918(3) .4405(5) -.0024(2) .0407(12) Ueq . . N
C1 .6648(4) .1491(6) .0363(3) .0443(12) Ueq . . C
C2 .7869(5) .0932(7) .0766(3) .0551(17) Ueq . . C
C3 .8546(5) -.0086(8) .0426(3) .0631(19) Ueq . . C
C4 .8053(5) -.0630(7) -.0339(3) .0634(17) Ueq . . C
C5 .6886(5) -.0104(7) -.0742(3) .0577(16) Ueq . . C
C6 .6166(5) .0965(6) -.0416(2) .0451(14) Ueq . . C
C7 .4980(4) .1546(7) -.0879(2) .0468(14) Ueq . . C
C8 .3086(4) .3100(6) -.1164(2) .0445(14) Ueq . . C
C9 .2641(5) .2700(7) -.1938(3) .0541(16) Ueq . . C
C10 .1487(5) .3318(8) -.2326(3) .0645(18) Ueq . . C
C11 .0821(5) .4306(8) -.1965(3) .0684(19) Ueq . . C
C12 .2366(4) .4096(6) -.0828(2) .0431(14) Ueq . . C
C13 .2324(4) .5269(6) .0370(3) .0437(14) Ueq . . C
C14 .2806(4) .5677(6) .1167(3) .0430(14) Ueq . . C
C15 .2093(5) .6701(8) .1520(3) .0614(17) Ueq . . C
C16 .2555(6) .7221(8) .2271(3) .070(2) Ueq . . C
C17 .3763(6) .6735(8) .2674(3) .0655(18) Ueq . . C
C18 .4476(5) .5735(7) .2363(3) .0551(16) Ueq . . C
C19 .4027(4) .5147(6) .1591(2) .0424(14) Ueq . . C
H2 .82200 .12700 .12900 .0722 Uiso . . H
H3 .93700 -.04300 .07100 .0811 Uiso . . H
H4 .85200 -.13600 -.05700 .0823 Uiso . . H
H5 .65500 -.04700 -.12600 .0760 Uiso . . H
H7 .47100 .11700 -.14000 .0621 Uiso . . H
H9 .31100 .20200 -.21900 .0709 Uiso . . H
H10 .11500 .30600 -.28600 .0849 Uiso . . H
H11 .00300 .47300 -.22600 .0874 Uiso . . H
H13 .15000 .56600 .01100 .0557 Uiso . . H
H15 .12700 .70400 .12300 .0798 Uiso . . H
H16 .20600 .79000 .25100 .0912 Uiso . . H
H17 .41000 .71200 .31900 .0849 Uiso . . H
H18 .52900 .54100 .26700 .0709 Uiso . . H

loop_
_geom_angle_atom_site_label_1
_geom_angle_atom_site_label_2
_geom_angle_atom_site_label_3
_geom_angle
_geom_angle_publ_flag
O1 Ni O2 83.80(10) yes
O1 Ni N1 94.8(2) yes
O1 Ni N3 178.3(2) yes
O2 Ni N1 178.4(2) yes
O2 Ni N3 94.5(2) yes
N1 Ni N3 86.9(2) yes
Ni O1 C1 127.7(3) yes
Ni O2 C19 127.6(3) yes
Ni N1 C7 126.8(3) yes
Ni N1 C8 112.2(3) yes
C7 N1 C8 121.0(4) no
C11 N2 C12 114.7(5) no
Ni N3 C12 112.2(3) yes
Ni N3 C13 127.2(3) yes
C12 N3 C13 120.7(4) no
O1 C1 C2 118.4(5) no
O1 C1 C6 124.5(5) no
C2 C1 C6 117.2(5) no
C1 C2 C3 121.4(6) no
C1 C2 H2 119.3 no
C3 C2 H2 119.3 no
C2 C3 C4 121.1(6) no
C2 C3 H3 119.4 no
C4 C3 H3 119.5 no
C3 C4 C5 118.8(6) no
C3 C4 H4 120.7 no
C5 C4 H4 120.5 no
C4 C5 C6 121.8(6) no
C4 C5 H5 119.1 no
C6 C5 H5 119.1 no
C1 C6 C5 119.6(5) no
C1 C6 C7 121.0(5) no
C5 C6 C7 119.4(5) no
N1 C7 C6 125.1(4) no
N1 C7 H7 117.4 no
C6 C7 H7 117.5 no
N1 C8 C9 126.2(5) no
N1 C8 C12 114.6(4) no
C9 C8 C12 119.3(5) no
C8 C9 C10 117.1(5) no
C8 C9 H9 121.6 no
C10 C9 H9 121.3 no
C9 C10 C11 121.0(5) no
C9 C10 H10 119.5 no
C11 C10 H10 119.5 no
N2 C11 C10 123.5(5) no
N2 C11 H11 118.3 no
C10 C11 H11 118.2 no
N2 C12 N3 121.5(5) no
N2 C12 C8 124.4(5) no
N3 C12 C8 114.1(4) no
N3 C13 C14 124.8(5) no
N3 C13 H13 117.5 no
C14 C13 H13 117.6 no
C13 C14 C15 119.3(5) no
C13 C14 C19 120.7(5) no
C15 C14 C19 119.9(5) no
C14 C15 C16 121.5(6) no
C14 C15 H15 119.3 no
C16 C15 H15 119.2 no
C15 C16 C17 118.3(6) no
C15 C16 H16 120.9 no
C17 C16 H16 120.8 no
C16 C17 C18 122.4(5) no
C16 C17 H17 118.8 no
C18 C17 H17 118.8 no
C17 C18 C19 121.2(6) no
C17 C18 H18 119.4 no
C19 C18 H18 119.4 no
O2 C19 C14 125.1(4) no
O2 C19 C18 118.2(5) no
C14 C19 C18 116.7(5) no

loop_
_geom_bond_atom_site_label_1
_geom_bond_atom_site_label_2
_geom_bond_site_symmetry_1
_geom_bond_site_symmetry_2
_geom_bond_distance
_geom_bond_publ_flag
Ni Ni . 3_665 3.1908(10) yes
Ni O1 . . 1.834(3) yes
Ni O2 . . 1.837(3) yes
Ni N1 . . 1.853(4) yes
Ni N3 . . 1.856(4) yes
O1 C1 . . 1.297(6) yes
O2 C19 . . 1.290(6) yes
N1 C7 . . 1.292(6) yes
N1 C8 . . 1.424(6) yes
N2 C11 . . 1.361(7) no
N2 C12 . . 1.347(6) no
N3 C12 . . 1.429(6) yes
N3 C13 . . 1.290(6) yes
C1 C2 . . 1.414(7) yes
C1 C6 . . 1.422(7) no
C2 C3 . . 1.360(8) yes
C2 H2 . . .95 no
C3 C4 . . 1.405(8) no
C3 H3 . . .95 no
C4 C5 . . 1.358(8) no
C4 H4 . . .95 no
C5 C6 . . 1.403(7) no
C5 H5 . . .95 no
C6 C7 . . 1.422(7) no
C7 H7 . . .95 no
C8 C9 . . 1.381(6) no
C8 C12 . . 1.377(7) no
C9 C10 . . 1.365(8) no
C9 H9 . . .95 no
C10 C11 . . 1.361(9) no
C10 H10 . . .95 no
C11 H11 . . .95 no
C13 C14 . . 1.425(7) no
C13 H13 . . .95 no
C14 C15 . . 1.403(7) no
C14 C19 . . 1.417(7) no
C15 C16 . . 1.373(8) no
C15 H15 . . .95 no
C16 C17 . . 1.384(9) no
C16 H16 . . .95 no
C17 C18 . . 1.347(8) yes
C17 H17 . . .95 no
C18 C19 . . 1.422(6) yes
C18 H18 . . .95 no

loop_
_geom_torsion_atom_site_label_1
_geom_torsion_atom_site_label_2
_geom_torsion_atom_site_label_3
_geom_torsion_atom_site_label_4
_geom_torsion
_geom_torsion_publ_flag
O2 Ni O1 C1 -178.5(4) no
O1 Ni O2 C19 -178.7(4) no
O1 Ni N1 C7 -3.9(4) no
O1 Ni N1 C8 178.1(3) no
N3 Ni N1 C7 175.9(4) no
O2 Ni N3 C12 -178.8(3) no
N1 Ni N3 C13 -176.8(4) no
Ni O1 C1 C2 -177.3(4) no
Ni O2 C19 C14 -5.0(7) no
Ni O2 C19 C18 174.2(3) no
Ni N1 C7 C6 3.7(7) no
Ni N1 C7 H7 -176.5 no
C8 N1 C7 C6 -178.4(5) no
Ni N1 C8 C9 -179.3(4) no
C7 N1 C8 C12 -176.4(4) no
C12 N2 C11 H11 179.0 no
C11 N2 C12 N3 179.3(5) no
Ni N3 C12 N2 179.6(4) no
C13 N3 C12 C8 177.4(4) no
Ni N3 C13 H13 177.2 no
C12 N3 C13 C14 178.4(4) no
O1 C1 C2 C3 -178.8(5) no
C6 C1 C2 H2 -179.1 no
O1 C1 C6 C5 178.0(5) no
O1 C1 C6 C7 -4.0(8) no
C2 C1 C6 C7 176.1(5) no
C1 C2 C3 H3 -179.6 no
H2 C2 C3 C4 -179.5 no
C2 C3 C4 H4 178.9 no
H3 C3 C4 C5 179.2 no
C3 C4 C5 H5 -179.9 no
H4 C4 C5 C6 -179.8 no
C4 C5 C6 C7 -176.6(5) no
H5 C5 C6 C1 -178.8 no
H5 C5 C6 C7 3.2 no
C1 C6 C7 H7 -179.2 no
C5 C6 C7 N1 178.6(5) no
N1 C8 C9 C10 -178.3(5) no
C12 C8 C9 H9 -179.7 no
N1 C8 C12 N2 178.7(5) no
C9 C8 C12 N3 -179.2(5) no
C8 C9 C10 H10 179.3 no
H9 C9 C10 C11 179.3 no
C9 C10 C11 H11 -178.7 no
H10 C10 C11 N2 -179.0 no
N3 C13 C14 C15 -176.7(5) no
H13 C13 C14 C15 3.3 no
H13 C13 C14 C19 179.3 no
C13 C14 C15 C16 175.4(5) no
C13 C14 C15 H15 -4.9 no
C19 C14 C15 H15 179.1 no
C13 C14 C19 O2 4.8(7) no
C13 C14 C19 C18 -174.5(4) no
C15 C14 C19 O2 -179.3(5) no
C14 C15 C16 H16 179.1 no
H15 C15 C16 C17 179.1 no
C15 C16 C17 H17 -177.8 no
H16 C16 C17 C18 -178.2 no
C16 C17 C18 H18 178.5 no
H17 C17 C18 C19 178.7 no
C17 C18 C19 O2 -179.9(5) no
H18 C18 C19 C14 179.7 no
